data_8105844
loop_
_publ_author_name
'Zhao, Ying'

_publ_section_title
;
 Crystal structure of
 dichlorido-(\m2-2,2&#x2032;-(diazene-1,2-diyl)bis(benzen-1-ido)-\k2
 C:C&#x2032;)dimercury(II), C12H8Cl2Hg2N2
;
_journal_issue 4
_journal_name_full 'Zeitschrift f\"ur Kristallographie - New Crystal Structures'
_journal_page_first 769
_journal_page_last 770
_journal_paper_doi 10.1515/ncrs-2019-0096
_journal_volume 234
_journal_year 2019
_chemical_formula_moiety 'C12 H8 Cl2 Hg2 N2'
_chemical_formula_sum 'C12 H8 Cl2 Hg2 N2'
_chemical_formula_weight 652.28
_space_group_crystal_system triclinic
_space_group_IT_number 2
_space_group_name_Hall '-P 1'
_space_group_name_H-M_alt 'P -1'
_atom_sites_solution_hydrogens geom
_atom_sites_solution_primary direct
_cell_angle_alpha 102.10(3)
_cell_angle_beta 99.54(3)
_cell_angle_gamma 98.82(3)
_cell_formula_units_Z 1
_cell_length_a 3.9815(8)
_cell_length_b 8.9837(18)
_cell_length_c 9.755(2)
_cell_measurement_reflns_used 1642
_cell_measurement_temperature 296(2)
_cell_measurement_theta_max 28.04
_cell_measurement_theta_min 2.18
_cell_volume 329.99(13)
_computing_cell_refinement 'Bruker SAINT'
_computing_data_collection 'Bruker APEX2'
_computing_data_reduction 'Bruker SAINT  A '
_computing_molecular_graphics 'Olex2 (Dolomanov et al., 2009)'
_computing_publication_material 'Olex2 (Dolomanov et al., 2009)'
_computing_structure_refinement 'ShelXL (Sheldrick, 2015)'
_computing_structure_solution 'ShelXS-1997 (Sheldrick, 2008)'
_diffrn_ambient_temperature 296.15
_diffrn_measured_fraction_theta_full 0.997
_diffrn_measured_fraction_theta_max 0.997
_diffrn_measurement_device_type 'Bruker APEX-II'
_diffrn_measurement_method 'phi and omega scans'
_diffrn_radiation_monochromator graphite
_diffrn_radiation_type MoK\a
_diffrn_radiation_wavelength 0.71073
_diffrn_reflns_av_R_equivalents 0.0354
_diffrn_reflns_av_unetI/netI 0.0524
_diffrn_reflns_Laue_measured_fraction_full 0.997
_diffrn_reflns_Laue_measured_fraction_max 0.997
_diffrn_reflns_limit_h_max 4
_diffrn_reflns_limit_h_min -4
_diffrn_reflns_limit_k_max 10
_diffrn_reflns_limit_k_min -8
_diffrn_reflns_limit_l_max 11
_diffrn_reflns_limit_l_min -10
_diffrn_reflns_number 2145
_diffrn_reflns_point_group_measured_fraction_full 0.997
_diffrn_reflns_point_group_measured_fraction_max 0.997
_diffrn_reflns_theta_full 24.996
_diffrn_reflns_theta_max 24.996
_diffrn_reflns_theta_min 2.181
_exptl_absorpt_coefficient_mu 23.619
_exptl_absorpt_correction_T_max 0.3847
_exptl_absorpt_correction_T_min 0.0667
_exptl_absorpt_correction_type multi-scan
_exptl_absorpt_process_details sadabs
_exptl_crystal_colour orange
_exptl_crystal_colour_primary orange
_exptl_crystal_density_diffrn 3.282
_exptl_crystal_density_method 'not measured'
_exptl_crystal_description block
_exptl_crystal_F_000 288
_exptl_crystal_size_max 0.25
_exptl_crystal_size_mid 0.1
_exptl_crystal_size_min 0.05
_refine_diff_density_max 1.905
_refine_diff_density_min -1.979
_refine_diff_density_rms 0.346
_refine_ls_extinction_coef .
_refine_ls_extinction_method none
_refine_ls_goodness_of_fit_ref 1.096
_refine_ls_hydrogen_treatment constr
_refine_ls_matrix_type full
_refine_ls_number_parameters 82
_refine_ls_number_reflns 1160
_refine_ls_number_restraints 0
_refine_ls_restrained_S_all 1.096
_refine_ls_R_factor_all 0.0399
_refine_ls_R_factor_gt 0.0368
_refine_ls_shift/su_max 0.000
_refine_ls_shift/su_mean 0.000
_refine_ls_structure_factor_coef Fsqd
_refine_ls_weighting_details 'w=1/[\s^2^(Fo^2^)+(0.0703P)^2^] where P=(Fo^2^+2Fc^2^)/3'
_refine_ls_weighting_scheme calc
_refine_ls_wR_factor_gt 0.1037
_refine_ls_wR_factor_ref 0.1061
_reflns_Friedel_coverage 0.000
_reflns_Friedel_fraction_full .
_reflns_Friedel_fraction_max .
_reflns_number_gt 1068
_reflns_number_total 1160
_reflns_threshold_expression 'I > 2\s(I)'
_cod_data_source_file suppl_ncrs-2019-0096_suppl.cif
_cod_data_source_block t
_cod_original_cell_volume 329.98(13)
_cod_database_code 8105844
_shelx_space_group_comment
;
The symmetry employed for this shelxl refinement is uniquely defined
by the following loop, which should always be used as a source of
symmetry information in preference to the above space-group names.
They are only intended as comments.
;
_shelx_estimated_absorpt_t_max 0.385
_shelx_estimated_absorpt_t_min 0.067
_olex2_refinement_description
;
1. Fixed Uiso
 At 1.2 times of:
  All C(H) groups
2.a Aromatic/amide H refined with riding coordinates:
 C3(H3), C4(H4), C5(H5), C6(H6)
;
_olex2_submission_special_instructions 'No special instructions were received'

loop_
_space_group_symop_operation_xyz
'x, y, z'
'-x, -y, -z'

loop_
_atom_site_label
_atom_site_type_symbol
_atom_site_fract_x
_atom_site_fract_y
_atom_site_fract_z
_atom_site_U_iso_or_equiv
_atom_site_adp_type
_atom_site_occupancy
_atom_site_site_symmetry_order
_atom_site_calc_flag
_atom_site_refinement_flags_posn
_atom_site_refinement_flags_adp
_atom_site_refinement_flags_occupancy
_atom_site_disorder_assembly
_atom_site_disorder_group
Hg1 Hg 0.12404(9) 0.47083(5) 0.20380(3) 0.0343(2) Uani 1 1 d . . . . .
Cl1 Cl -0.1617(8) 0.6634(4) 0.1469(3) 0.0444(7) Uani 1 1 d . . . . .
C1 C 0.529(3) 0.3114(13) 0.3996(11) 0.030(2) Uani 1 1 d . . . . .
C2 C 0.350(3) 0.2929(13) 0.2576(11) 0.030(2) Uani 1 1 d . . . . .
C3 C 0.332(3) 0.1536(14) 0.1617(11) 0.039(3) Uani 1 1 d . . . . .
H3 H 0.2196 0.1393 0.0670 0.046 Uiso 1 1 calc R . . . .
C4 C 0.474(3) 0.0356(14) 0.2017(12) 0.040(3) Uani 1 1 d . . . . .
H4 H 0.4562 -0.0568 0.1342 0.049 Uiso 1 1 calc R . . . .
C5 C 0.644(3) 0.0526(14) 0.3420(13) 0.041(3) Uani 1 1 d . . . . .
H5 H 0.7362 -0.0278 0.3703 0.050 Uiso 1 1 calc R . . . .
C6 C 0.672(3) 0.1934(14) 0.4384(12) 0.039(3) Uani 1 1 d . . . . .
H6 H 0.7908 0.2081 0.5322 0.047 Uiso 1 1 calc R . . . .
N1 N 0.566(2) 0.4459(11) 0.5149(8) 0.0322(19) Uani 1 1 d . . . . .

loop_
_atom_site_aniso_label
_atom_site_aniso_U_11
_atom_site_aniso_U_22
_atom_site_aniso_U_33
_atom_site_aniso_U_23
_atom_site_aniso_U_13
_atom_site_aniso_U_12
Hg1 0.0380(3) 0.0353(3) 0.0312(3) 0.0113(2) 0.00470(19) 0.0101(2)
Cl1 0.0484(16) 0.0382(17) 0.0508(16) 0.0187(14) 0.0048(13) 0.0164(14)
C1 0.032(5) 0.024(5) 0.037(5) 0.014(5) 0.009(4) 0.003(4)
C2 0.033(5) 0.021(5) 0.034(5) 0.005(4) 0.010(4) 0.001(4)
C3 0.043(6) 0.039(7) 0.031(5) 0.008(5) 0.005(4) 0.004(5)
C4 0.046(6) 0.033(6) 0.042(6) 0.006(5) 0.015(5) 0.006(5)
C5 0.052(7) 0.032(7) 0.052(6) 0.021(6) 0.022(5) 0.017(6)
C6 0.046(6) 0.031(6) 0.039(5) 0.014(5) 0.004(5) 0.000(5)
N1 0.047(5) 0.029(5) 0.025(4) 0.007(4) 0.009(4) 0.019(4)

loop_
_atom_type_symbol
_atom_type_description
_atom_type_scat_dispersion_real
_atom_type_scat_dispersion_imag
_atom_type_scat_source
C C 0.0033 0.0016 'International Tables Vol C Tables 4.2.6.8 and 6.1.1.4'
H H 0.0000 0.0000 'International Tables Vol C Tables 4.2.6.8 and 6.1.1.4'
Cl Cl 0.1484 0.1585 'International Tables Vol C Tables 4.2.6.8 and 6.1.1.4'
Hg Hg -2.3894 9.2266 'International Tables Vol C Tables 4.2.6.8 and 6.1.1.4'
N N 0.0061 0.0033 'International Tables Vol C Tables 4.2.6.8 and 6.1.1.4'

loop_
_geom_angle_atom_site_label_1
_geom_angle_atom_site_label_2
_geom_angle_atom_site_label_3
_geom_angle
_geom_angle_site_symmetry_1
_geom_angle_site_symmetry_3
C2 Hg1 Cl1 176.4(3) . .
C2 C1 N1 125.4(10) . .
C6 C1 C2 120.2(10) . .
C6 C1 N1 114.4(9) . .
C1 C2 Hg1 119.3(8) . .
C3 C2 Hg1 123.3(8) . .
C3 C2 C1 117.4(10) . .
C2 C3 H3 119.0 . .
C4 C3 C2 122.0(10) . .
C4 C3 H3 119.0 . .
C3 C4 H4 119.7 . .
C3 C4 C5 120.7(11) . .
C5 C4 H4 119.7 . .
C4 C5 H5 121.1 . .
C6 C5 C4 117.8(11) . .
C6 C5 H5 121.1 . .
C1 C6 C5 121.9(11) . .
C1 C6 H6 119.1 . .
C5 C6 H6 119.1 . .
N1 N1 C1 116.5(10) 2_666 .

loop_
_geom_bond_atom_site_label_1
_geom_bond_atom_site_label_2
_geom_bond_distance
_geom_bond_site_symmetry_2
Hg1 Cl1 2.322(3) .
Hg1 C2 2.068(11) .
C1 C2 1.412(15) .
C1 C6 1.369(16) .
C1 N1 1.437(14) .
C2 C3 1.380(16) .
C3 H3 0.9300 .
C3 C4 1.372(17) .
C4 H4 0.9300 .
C4 C5 1.388(17) .
C5 H5 0.9300 .
C5 C6 1.386(18) .
C6 H6 0.9300 .
N1 N1 1.238(17) 2_666

loop_
_geom_torsion_atom_site_label_1
_geom_torsion_atom_site_label_2
_geom_torsion_atom_site_label_3
_geom_torsion_atom_site_label_4
_geom_torsion
_geom_torsion_site_symmetry_1
_geom_torsion_site_symmetry_2
_geom_torsion_site_symmetry_3
_geom_torsion_site_symmetry_4
Hg1 C2 C3 C4 -177.7(9) . . . .
C1 C2 C3 C4 1.3(16) . . . .
C2 C1 C6 C5 -0.8(18) . . . .
C2 C1 N1 N1 -1.0(18) . . . 2_666
C2 C3 C4 C5 -0.1(18) . . . .
C3 C4 C5 C6 -1.5(17) . . . .
C4 C5 C6 C1 2.0(18) . . . .
C6 C1 C2 Hg1 178.2(8) . . . .
C6 C1 C2 C3 -0.8(16) . . . .
C6 C1 N1 N1 -178.5(12) . . . 2_666
N1 C1 C2 Hg1 0.8(14) . . . .
N1 C1 C2 C3 -178.2(10) . . . .
N1 C1 C6 C5 176.8(10) . . . .
